data_4115577
loop_
_publ_author_name
'Qiuyue Yu'
'Cynthia A. Salhi'
'Edna A. Ambundo'
'Mary Jane Heeg'
'L. A. Ochrymowycz'
'D. B. Rorabacher'

_publ_section_title
;
 Direct Evidence for a Geometrically Constrained "Entatic State" Effect on
 Copper(II/I) Electron-Transfer Kinetics As Manifested in Metastable
 Intermediates
;
_journal_name_full 'Journal of the American Chemical Society'
_journal_page_first 5720
_journal_page_last 5729
_journal_paper_doi 10.1021/ja002995r
_journal_volume 123
_journal_year 2001
_chemical_formula_sum 'C18 H32 Cl2 Cu O8 S4'
_chemical_formula_weight 639.12
_chemical_name_systematic
; 
 ? 
;
_space_group_IT_number 61
_symmetry_cell_setting orthorhombic
_symmetry_space_group_name_Hall '-P 2ac 2ab'
_symmetry_space_group_name_H-M 'P b c a'
_atom_sites_solution_hydrogens geom
_atom_sites_solution_primary direct
_atom_sites_solution_secondary difmap
_audit_creation_method SHELXL
_cell_angle_alpha 90.00
_cell_angle_beta 90.00
_cell_angle_gamma 90.00
_cell_formula_units_Z 8
_cell_length_a 13.0498(7)
_cell_length_b 16.9827(8)
_cell_length_c 23.5634(11)
_cell_measurement_reflns_used 8192
_cell_measurement_temperature 295(2)
_cell_volume 5222.1(4)
_computing_cell_refinement 'Bruker SAINT'
_computing_data_collection 'Bruker SMART'
_computing_data_reduction 'Bruker SAINT'
_computing_molecular_graphics SHELXTL-Plus
_computing_publication_material SHELXL-93
_computing_structure_refinement 'SHELXL-93 (Sheldrick, 1993)'
_computing_structure_solution 'SHELXS-86 (Sheldrick, 1990)'
_diffrn_ambient_temperature 295(2)
_diffrn_measurement_device 'Bruker P4/CCD'
_diffrn_measurement_method 'SMART CCD'
_diffrn_radiation_monochromator graphite
_diffrn_radiation_source 'fine-focus sealed tube'
_diffrn_radiation_type MoK\a
_diffrn_radiation_wavelength 0.71073
_diffrn_reflns_av_R_equivalents 0.094
_diffrn_reflns_av_sigmaI/netI 0.0824
_diffrn_reflns_limit_h_max 17
_diffrn_reflns_limit_h_min 0
_diffrn_reflns_limit_k_max 22
_diffrn_reflns_limit_k_min 0
_diffrn_reflns_limit_l_max 30
_diffrn_reflns_limit_l_min 0
_diffrn_reflns_number 35495
_diffrn_reflns_theta_max 28.35
_diffrn_reflns_theta_min 1.73
_exptl_absorpt_coefficient_mu 1.402
_exptl_absorpt_correction_type multi-scan
_exptl_crystal_colour dark
_exptl_crystal_density_diffrn 1.626
_exptl_crystal_description multi-faceted
_exptl_crystal_F_000 2648
_exptl_crystal_size_max 0.40
_exptl_crystal_size_mid 0.40
_exptl_crystal_size_min 0.40
_refine_diff_density_max 4.678
_refine_diff_density_min -0.824
_refine_diff_density_rms 0.182
_refine_ls_extinction_coef 0.0000(3)
_refine_ls_extinction_expression Fc^*^=kFc[1+0.001xFc^2^\l^3^/sin(2\q)]^-1/4^
_refine_ls_extinction_method SHELXL
_refine_ls_goodness_of_fit_all 1.053
_refine_ls_goodness_of_fit_obs 1.264
_refine_ls_matrix_type full
_refine_ls_number_parameters 296
_refine_ls_number_reflns 6246
_refine_ls_number_restraints 0
_refine_ls_restrained_S_all 1.053
_refine_ls_restrained_S_obs 1.264
_refine_ls_R_factor_all 0.1488
_refine_ls_R_factor_obs 0.0960
_refine_ls_shift/esd_max -2.336
_refine_ls_shift/esd_mean 0.011
_refine_ls_structure_factor_coef Fsqd
_refine_ls_weighting_details 'w=1/[\s^2^(Fo^2^)+(0.1753P)^2^+9.3059P] where P=(Fo^2^+2Fc^2^)/3'
_refine_ls_weighting_scheme calc
_refine_ls_wR_factor_all 0.2979
_refine_ls_wR_factor_obs 0.2730
_reflns_number_observed 3656
_reflns_number_total 6246
_reflns_observed_criterion >2sigma(I)
_cod_data_source_file ja002995r_4.cif
_cod_data_source_block Cu(II)L10
_cod_depositor_comments
;
The following automatic conversions were performed:

'_refine_ls_weighting_scheme' value 'calc
w=1/[\s^2^(Fo^2^)+(0.1753P)^2^+9.3059P] where P=(Fo^2^+2Fc^2^)/3' was
changed to 'calc'. New tag '_refine_ls_weighting_details' was
created. The value of the new tag was set to
'w=1/[\s^2^(Fo^2^)+(0.1753P)^2^+9.3059P] where P=(Fo^2^+2Fc^2^)/3'.

Automatic conversion script
Id: cif_fix_values 3143 2015-03-26 13:38:13Z robertas 
;
_cod_database_code 4115577

loop_
_symmetry_equiv_pos_as_xyz
'x, y, z'
'-x+1/2, -y, z+1/2'
'-x, y+1/2, -z+1/2'
'x+1/2, -y+1/2, -z'
'-x, -y, -z'
'x-1/2, y, -z-1/2'
'x, -y-1/2, z-1/2'
'-x-1/2, y-1/2, z'

loop_
_atom_site_aniso_label
_atom_site_aniso_U_11
_atom_site_aniso_U_22
_atom_site_aniso_U_33
_atom_site_aniso_U_23
_atom_site_aniso_U_13
_atom_site_aniso_U_12
Cu1 0.0425(6) 0.0257(5) 0.0365(5) 0.0013(3) 0.0013(4) 0.0043(4)
S1 0.0507(12) 0.0241(9) 0.0416(11) -0.0007(7) 0.0050(9) -0.0025(8)
S2 0.0401(10) 0.0294(9) 0.0451(11) 0.0032(7) -0.0004(9) 0.0045(8)
S3 0.0381(10) 0.0286(9) 0.0448(11) 0.0049(8) 0.0033(8) 0.0008(8)
S4 0.0456(11) 0.0260(9) 0.0418(10) -0.0024(7) -0.0015(9) 0.0008(8)
C1 0.049(5) 0.034(4) 0.044(4) 0.000(3) 0.002(4) -0.008(4)
C2 0.058(5) 0.040(4) 0.033(4) 0.002(3) 0.014(4) -0.003(4)
C3 0.085(7) 0.041(5) 0.038(4) 0.006(3) 0.010(5) -0.011(5)
C4 0.077(7) 0.035(5) 0.070(6) 0.020(4) 0.018(5) -0.002(5)
C5 0.064(6) 0.029(4) 0.051(5) 0.008(3) -0.004(4) 0.013(4)
C6 0.038(4) 0.024(3) 0.035(4) 0.000(3) -0.001(3) -0.002(3)
C7 0.054(5) 0.024(4) 0.056(5) 0.002(3) 0.006(4) 0.010(4)
C8 0.065(6) 0.036(4) 0.056(5) 0.003(4) 0.011(5) 0.021(4)
C9 0.045(5) 0.043(4) 0.048(5) 0.000(3) 0.013(4) 0.012(4)
C10 0.047(4) 0.027(4) 0.044(4) 0.006(3) 0.002(4) 0.000(3)
C11 0.053(5) 0.041(5) 0.048(5) 0.003(3) 0.007(4) 0.008(4)
C12 0.072(7) 0.049(5) 0.055(5) 0.024(4) 0.009(5) 0.002(5)
C13 0.072(7) 0.041(5) 0.063(6) 0.017(4) 0.004(5) 0.018(5)
C14 0.066(6) 0.036(5) 0.053(5) 0.009(3) -0.007(5) 0.010(4)
C15 0.031(4) 0.030(4) 0.040(4) 0.004(3) -0.004(3) 0.000(3)
C16 0.052(5) 0.044(5) 0.057(5) 0.003(4) 0.000(4) 0.021(4)
C17 0.044(5) 0.037(4) 0.058(5) -0.005(4) 0.013(4) 0.010(4)
C18 0.045(5) 0.031(4) 0.054(5) -0.004(3) 0.010(4) -0.003(4)
Cl1 0.0433(11) 0.0294(10) 0.0755(14) 0.0028(9) -0.0063(10) -0.0062(9)
Cl2 0.0414(10) 0.0364(10) 0.0532(12) -0.0127(8) 0.0011(9) -0.0044(8)
O5 0.074(5) 0.043(4) 0.126(6) -0.023(4) -0.018(5) 0.000(4)
O6 0.059(4) 0.085(5) 0.103(6) -0.029(4) -0.031(4) 0.004(4)
O7 0.072(5) 0.056(4) 0.071(4) 0.004(3) 0.008(4) -0.017(4)
O8 0.085(5) 0.096(6) 0.085(5) -0.021(4) 0.032(5) -0.018(5)

loop_
_atom_site_label
_atom_site_type_symbol
_atom_site_fract_x
_atom_site_fract_y
_atom_site_fract_z
_atom_site_U_iso_or_equiv
_atom_site_thermal_displace_type
_atom_site_occupancy
_atom_site_calc_flag
_atom_site_refinement_flags
_atom_site_disorder_group
Cu1 Cu 0.04212(7) 0.17009(5) 0.63087(4) 0.0349(3) Uani 1 d . .
S1 S -0.0204(2) 0.18672(11) 0.72202(8) 0.0388(5) Uani 1 d . .
S2 S 0.10906(15) 0.05071(11) 0.65921(8) 0.0382(5) Uani 1 d . .
S3 S 0.04490(15) 0.13653(11) 0.53566(8) 0.0372(5) Uani 1 d . .
S4 S -0.0207(2) 0.29109(10) 0.60516(8) 0.0378(5) Uani 1 d . .
C1 C -0.0047(7) 0.0866(4) 0.7517(3) 0.043(2) Uani 1 d . .
H1 H 0.0598(7) 0.0866(4) 0.7730(3) 0.051 Uiso 1 calc R .
C2 C -0.0899(7) 0.0671(5) 0.7941(3) 0.044(2) Uani 1 d . .
H2A H -0.0891(7) 0.1054(5) 0.8247(3) 0.052 Uiso 1 calc R .
H2B H -0.1558(7) 0.0704(5) 0.7753(3) 0.052 Uiso 1 calc R .
C3 C -0.0758(9) -0.0148(5) 0.8183(4) 0.055(2) Uani 1 d . .
H3A H -0.0147(9) -0.0155(5) 0.8418(4) 0.065 Uiso 1 calc R .
H3B H -0.1338(9) -0.0273(5) 0.8424(4) 0.065 Uiso 1 calc R .
C4 C -0.0663(8) -0.0758(5) 0.7738(4) 0.061(3) Uani 1 d . .
H4A H -0.1307(8) -0.0801(5) 0.7535(4) 0.073 Uiso 1 calc R .
H4B H -0.0524(8) -0.1263(5) 0.7915(4) 0.073 Uiso 1 calc R .
C5 C 0.0179(7) -0.0572(5) 0.7322(4) 0.048(2) Uani 1 d . .
H5A H 0.0834(7) -0.0593(5) 0.7516(4) 0.058 Uiso 1 calc R .
H5B H 0.0184(7) -0.0968(5) 0.7026(4) 0.058 Uiso 1 calc R .
C6 C 0.0047(6) 0.0224(4) 0.7060(3) 0.032(2) Uani 1 d . .
H6 H -0.0588(6) 0.0220(4) 0.6838(3) 0.039 Uiso 1 calc R .
C7 C 0.0875(7) -0.0139(4) 0.5993(4) 0.045(2) Uani 1 d . .
H7A H 0.0956(7) -0.0682(4) 0.6114(4) 0.054 Uiso 1 calc R .
H7B H 0.0178(7) -0.0073(4) 0.5859(4) 0.054 Uiso 1 calc R .
C8 C 0.1610(7) 0.0029(5) 0.5516(4) 0.052(2) Uani 1 d . .
H8A H 0.1402(7) -0.0283(5) 0.5191(4) 0.063 Uiso 1 calc R .
H8B H 0.2283(7) -0.0154(5) 0.5630(4) 0.063 Uiso 1 calc R .
C9 C 0.1714(6) 0.0900(5) 0.5319(3) 0.045(2) Uani 1 d . .
H9A H 0.1971(6) 0.0919(5) 0.4933(3) 0.054 Uiso 1 calc R .
H9B H 0.2192(6) 0.1177(5) 0.5562(3) 0.054 Uiso 1 calc R .
C10 C 0.0677(7) 0.2354(4) 0.5067(3) 0.039(2) Uani 1 d . .
H10 H 0.1337(7) 0.2550(4) 0.5207(3) 0.047 Uiso 1 calc R .
C11 C 0.0702(7) 0.2330(5) 0.4412(3) 0.047(2) Uani 1 d . .
H11A H 0.1275(7) 0.2010(5) 0.4287(3) 0.057 Uiso 1 calc R .
H11B H 0.0076(7) 0.2090(5) 0.4272(3) 0.057 Uiso 1 calc R .
C12 C 0.0803(9) 0.3142(5) 0.4172(4) 0.059(3) Uani 1 d . .
H12A H 0.0733(9) 0.3114(5) 0.3763(4) 0.071 Uiso 1 calc R .
H12B H 0.1485(9) 0.3339(5) 0.4255(4) 0.071 Uiso 1 calc R .
C13 C 0.0027(8) 0.3718(5) 0.4399(4) 0.059(3) Uani 1 d . .
H13A H 0.0195(8) 0.4243(5) 0.4266(4) 0.070 Uiso 1 calc R .
H13B H -0.0646(8) 0.3583(5) 0.4254(4) 0.070 Uiso 1 calc R .
C14 C -0.0001(8) 0.3716(5) 0.5036(4) 0.052(2) Uani 1 d . .
H14A H -0.0557(8) 0.4050(5) 0.5165(4) 0.062 Uiso 1 calc R .
H14B H 0.0636(8) 0.3932(5) 0.5181(4) 0.062 Uiso 1 calc R .
C15 C -0.0152(6) 0.2882(4) 0.5269(3) 0.034(2) Uani 1 d . .
H15 H -0.0807(6) 0.2679(4) 0.5128(3) 0.041 Uiso 1 calc R .
C16 C -0.1569(7) 0.2783(5) 0.6187(4) 0.051(2) Uani 1 d . .
H16A H -0.1942(7) 0.3213(5) 0.6012(4) 0.061 Uiso 1 calc R .
H16B H -0.1797(7) 0.2297(5) 0.6010(4) 0.061 Uiso 1 calc R .
C17 C -0.1822(7) 0.2757(5) 0.6806(3) 0.047(2) Uani 1 d . .
H17A H -0.2545(7) 0.2870(5) 0.6851(3) 0.056 Uiso 1 calc R .
H17B H -0.1444(7) 0.3172(5) 0.6995(3) 0.056 Uiso 1 calc R .
C18 C -0.1587(6) 0.1977(4) 0.7106(4) 0.043(2) Uani 1 d . .
H18A H -0.1837(6) 0.1542(4) 0.6878(4) 0.052 Uiso 1 calc R .
H18B H -0.1939(6) 0.1962(4) 0.7469(4) 0.052 Uiso 1 calc R .
Cl1 Cl 0.2697(2) 0.28099(11) 0.63084(10) 0.0494(5) Uani 1 d . .
O1 O 0.1982(12) 0.2283(9) 0.6593(7) 0.065(4) Uiso 0.50 d P 1
O2 O 0.3526(17) 0.2961(13) 0.6634(8) 0.090(6) Uiso 0.50 d P 1
O3 O 0.2141(11) 0.3480(8) 0.6106(6) 0.062(3) Uiso 0.50 d P 1
O4 O 0.3038(13) 0.2542(10) 0.5701(6) 0.074(4) Uiso 0.50 d P 1
O1' O 0.2169(11) 0.2113(8) 0.6389(6) 0.053(3) Uiso 0.50 d P 2
O2' O 0.3751(12) 0.2713(9) 0.6532(6) 0.059(4) Uiso 0.50 d P 2
O3' O 0.2438(21) 0.3525(14) 0.6531(10) 0.137(8) Uiso 0.50 d P 2
O4' O 0.2760(23) 0.3019(18) 0.5722(12) 0.153(10) Uiso 0.50 d P 2
Cl2 Cl 0.2403(2) -0.00333(11) 0.38492(9) 0.0437(5) Uani 1 d . .
O5 O 0.1772(6) 0.0652(4) 0.3767(4) 0.081(2) Uani 1 d . .
O6 O 0.3153(6) 0.0150(5) 0.4258(3) 0.082(2) Uani 1 d . .
O7 O 0.1758(6) -0.0666(4) 0.4041(3) 0.066(2) Uani 1 d . .
O8 O 0.2844(7) -0.0258(5) 0.3323(3) 0.089(2) Uani 1 d . .

loop_
_atom_type_symbol
_atom_type_description
_atom_type_scat_dispersion_real
_atom_type_scat_dispersion_imag
_atom_type_scat_source
C C 0.0033 0.0016 'International Tables Vol C Tables 4.2.6.8 and 6.1.1.4'
H H 0.0000 0.0000 'International Tables Vol C Tables 4.2.6.8 and 6.1.1.4'
O O 0.0106 0.0060 'International Tables Vol C Tables 4.2.6.8 and 6.1.1.4'
S S 0.1246 0.1234 'International Tables Vol C Tables 4.2.6.8 and 6.1.1.4'
Cl Cl 0.1484 0.1585 'International Tables Vol C Tables 4.2.6.8 and 6.1.1.4'
Cu Cu 0.3201 1.2651 'International Tables Vol C Tables 4.2.6.8 and 6.1.1.4'

loop_
_geom_angle_atom_site_label_1
_geom_angle_atom_site_label_2
_geom_angle_atom_site_label_3
_geom_angle
S4 Cu1 S2 177.88(8)
S4 Cu1 S1 90.56(8)
S2 Cu1 S1 88.40(7)
S4 Cu1 S3 88.29(7)
S2 Cu1 S3 93.34(7)
S1 Cu1 S3 159.20(9)
S4 Cu1 O1 90.5(4)
S2 Cu1 O1 87.7(4)
S1 Cu1 O1 89.4(4)
S3 Cu1 O1 111.4(4)
S4 Cu1 O1' 95.7(3)
S2 Cu1 O1' 82.7(3)
S1 Cu1 O1' 103.1(4)
S3 Cu1 O1' 97.7(3)
C18 S1 C1 104.9(4)
C18 S1 Cu1 102.9(3)
C1 S1 Cu1 101.5(3)
C7 S2 C6 101.3(4)
C7 S2 Cu1 104.4(3)
C6 S2 Cu1 97.1(2)
C9 S3 C10 103.3(4)
C9 S3 Cu1 99.6(3)
C10 S3 Cu1 97.9(2)
C16 S4 C15 102.1(4)
C16 S4 Cu1 101.3(3)
C15 S4 Cu1 103.1(2)
C2 C1 C6 111.2(6)
C2 C1 S1 111.4(6)
C6 C1 S1 113.3(5)
C3 C2 C1 110.9(7)
C4 C3 C2 112.7(7)
C3 C4 C5 112.1(8)
C6 C5 C4 112.0(7)
C5 C6 C1 111.1(6)
C5 C6 S2 113.8(6)
C1 C6 S2 107.3(5)
C8 C7 S2 111.7(6)
C7 C8 C9 117.3(6)
C8 C9 S3 108.5(6)
C15 C10 C11 110.6(6)
C15 C10 S3 108.4(5)
C11 C10 S3 110.5(5)
C12 C11 C10 110.8(7)
C11 C12 C13 113.9(8)
C14 C13 C12 111.7(7)
C13 C14 C15 111.3(7)
C10 C15 C14 110.5(6)
C10 C15 S4 111.5(5)
C14 C15 S4 109.8(5)
C17 C16 S4 112.9(6)
C16 C17 C18 115.6(6)
C17 C18 S1 110.6(6)
O3' Cl1 O1' 125.8(12)
O2 Cl1 O3 116.3(11)
O3' Cl1 O4' 99.5(16)
O1' Cl1 O4' 112.0(13)
O2 Cl1 O1 111.6(11)
O3 Cl1 O1 108.5(8)
O3' Cl1 O2' 101.1(13)
O1' Cl1 O2' 108.6(8)
O4' Cl1 O2' 108.5(13)
O2 Cl1 O4 110.3(11)
O3 Cl1 O4 94.1(8)
O1 Cl1 O4 115.1(9)
Cl1 O1 Cu1 132.8(9)
Cl1 O1' Cu1 135.6(8)
O6 Cl2 O8 112.1(5)
O6 Cl2 O7 110.9(5)
O8 Cl2 O7 108.2(4)
O6 Cl2 O5 108.1(4)
O8 Cl2 O5 109.4(5)
O7 Cl2 O5 108.1(5)

loop_
_geom_bond_atom_site_label_1
_geom_bond_atom_site_label_2
_geom_bond_distance
Cu1 S4 2.294(2)
Cu1 S2 2.306(2)
Cu1 S1 2.315(2)
Cu1 S3 2.315(2)
Cu1 O1 2.36(2)
Cu1 O1' 2.393(14)
S1 C18 1.835(9)
S1 C1 1.849(8)
S2 C7 1.809(8)
S2 C6 1.817(7)
S3 C9 1.832(8)
S3 C10 1.836(7)
S4 C16 1.819(9)
S4 C15 1.845(7)
C1 C2 1.530(11)
C1 C6 1.537(10)
C2 C3 1.516(11)
C3 C4 1.480(12)
C4 C5 1.504(12)
C5 C6 1.497(10)
C7 C8 1.506(12)
C8 C9 1.555(11)
C10 C15 1.483(11)
C10 C11 1.545(11)
C11 C12 1.497(11)
C12 C13 1.506(13)
C13 C14 1.500(12)
C14 C15 1.533(10)
C16 C17 1.496(11)
C17 C18 1.533(10)
Cl1 O2 1.35(2)
Cl1 O3' 1.36(2)
Cl1 O1' 1.383(14)
Cl1 O3 1.431(14)
Cl1 O4' 1.43(3)
Cl1 O1 1.46(2)
Cl1 O2' 1.48(2)
Cl1 O4 1.566(15)
Cl2 O6 1.407(7)
Cl2 O8 1.418(7)
Cl2 O7 1.438(6)
Cl2 O5 1.439(7)

loop_
_geom_torsion_atom_site_label_1
_geom_torsion_atom_site_label_2
_geom_torsion_atom_site_label_3
_geom_torsion_atom_site_label_4
_geom_torsion
S4 Cu1 S1 C18 60.3(3)
S2 Cu1 S1 C18 -121.6(3)
S3 Cu1 S1 C18 -26.4(3)
O1 Cu1 S1 C18 150.7(4)
O1' Cu1 S1 C18 156.3(4)
S4 Cu1 S1 C1 168.7(3)
S2 Cu1 S1 C1 -13.2(3)
S3 Cu1 S1 C1 82.0(4)
O1 Cu1 S1 C1 -100.9(5)
O1' Cu1 S1 C1 -95.3(4)
S4 Cu1 S2 C7 -158.5(22)
S1 Cu1 S2 C7 140.8(3)
S3 Cu1 S2 C7 -18.5(3)
O1 Cu1 S2 C7 -129.8(5)
O1' Cu1 S2 C7 -115.8(5)
S4 Cu1 S2 C6 97.8(23)
S1 Cu1 S2 C6 37.1(2)
S3 Cu1 S2 C6 -122.2(2)
O1 Cu1 S2 C6 126.5(5)
O1' Cu1 S2 C6 140.5(4)
S4 Cu1 S3 C9 135.3(3)
S2 Cu1 S3 C9 -43.3(3)
S1 Cu1 S3 C9 -137.6(3)
O1 Cu1 S3 C9 45.5(5)
O1' Cu1 S3 C9 39.8(4)
S4 Cu1 S3 C10 30.3(3)
S2 Cu1 S3 C10 -148.4(3)
S1 Cu1 S3 C10 117.4(3)
O1 Cu1 S3 C10 -59.6(5)
O1' Cu1 S3 C10 -65.3(4)
S2 Cu1 S4 C16 -120.4(22)
S1 Cu1 S4 C16 -59.8(3)
S3 Cu1 S4 C16 99.5(3)
O1 Cu1 S4 C16 -149.1(5)
O1' Cu1 S4 C16 -163.0(4)
S2 Cu1 S4 C15 134.1(22)
S1 Cu1 S4 C15 -165.2(3)
S3 Cu1 S4 C15 -6.0(3)
O1 Cu1 S4 C15 105.4(5)
O1' Cu1 S4 C15 91.6(4)
C18 S1 C1 C2 -39.8(7)
Cu1 S1 C1 C2 -146.7(5)
C18 S1 C1 C6 86.5(6)
Cu1 S1 C1 C6 -20.3(6)
C6 C1 C2 C3 52.9(9)
S1 C1 C2 C3 -179.6(6)
C1 C2 C3 C4 -53.8(11)
C2 C3 C4 C5 54.7(12)
C3 C4 C5 C6 -55.3(11)
C4 C5 C6 C1 54.7(10)
C4 C5 C6 S2 175.9(6)
C2 C1 C6 C5 -53.9(9)
S1 C1 C6 C5 179.6(6)
C2 C1 C6 S2 -178.9(6)
S1 C1 C6 S2 54.6(7)
C7 S2 C6 C5 71.3(6)
Cu1 S2 C6 C5 177.6(5)
C7 S2 C6 C1 -165.3(5)
Cu1 S2 C6 C1 -59.0(5)
C6 S2 C7 C8 175.4(6)
Cu1 S2 C7 C8 74.9(6)
S2 C7 C8 C9 -50.3(10)
C7 C8 C9 S3 -37.0(10)
C10 S3 C9 C8 -176.1(6)
Cu1 S3 C9 C8 83.3(6)
C9 S3 C10 C15 -158.7(6)
Cu1 S3 C10 C15 -56.8(5)
C9 S3 C10 C11 79.9(6)
Cu1 S3 C10 C11 -178.2(5)
C15 C10 C11 C12 55.4(10)
S3 C10 C11 C12 175.5(7)
C10 C11 C12 C13 -51.7(12)
C11 C12 C13 C14 51.3(13)
C12 C13 C14 C15 -53.0(12)
C11 C10 C15 C14 -58.3(9)
S3 C10 C15 C14 -179.6(5)
C11 C10 C15 S4 179.3(5)
S3 C10 C15 S4 58.0(6)
C13 C14 C15 C10 57.8(10)
C13 C14 C15 S4 -178.9(7)
C16 S4 C15 C10 -132.9(6)
Cu1 S4 C15 C10 -28.1(6)
C16 S4 C15 C14 104.3(6)
Cu1 S4 C15 C14 -150.9(5)
C15 S4 C16 C17 178.0(6)
Cu1 S4 C16 C17 71.8(6)
S4 C16 C17 C18 -77.6(9)
C16 C17 C18 S1 74.7(9)
C1 S1 C18 C17 -174.6(5)
Cu1 S1 C18 C17 -68.7(5)
O2 Cl1 O1 Cu1 -177.0(13)
O3' Cl1 O1 Cu1 100.0(16)
O1' Cl1 O1 Cu1 -64.4(21)
O3 Cl1 O1 Cu1 53.5(14)
O4' Cl1 O1 Cu1 -13.3(23)
O2' Cl1 O1 Cu1 -152.9(11)
O4 Cl1 O1 Cu1 -50.3(15)
S4 Cu1 O1 Cl1 -52.3(13)
S2 Cu1 O1 Cl1 128.7(13)
S1 Cu1 O1 Cl1 -142.9(13)
S3 Cu1 O1 Cl1 36.0(14)
O1' Cu1 O1 Cl1 58.8(20)
O2 Cl1 O1' Cu1 147.8(13)
O3' Cl1 O1' Cu1 50.2(19)
O3 Cl1 O1' Cu1 -3.0(16)
O4' Cl1 O1' Cu1 -70.5(18)
O1 Cl1 O1' Cu1 69.1(22)
O2' Cl1 O1' Cu1 169.7(11)
O4 Cl1 O1' Cu1 -98.2(13)
S4 Cu1 O1' Cl1 -1.2(13)
S2 Cu1 O1' Cl1 -179.8(13)
S1 Cu1 O1' Cl1 -93.1(12)
S3 Cu1 O1' Cl1 87.8(12)
O1 Cu1 O1' Cl1 -70.9(23)
